data_4024862
loop_
_publ_author_name
'Uttam Kumar Das'
'Darshak R Trivedi'
'N. N. Adarsh'
'Parthasarathi Dastidar'

_publ_section_title
;
Supramolecular Synthons in Noncovalent Synthesis of a Class of Gelators
Derived from Simple Organic Salts: Instant Gelation of Organic Fluids at
Room Temperature via in Situ Synthesis of the Gelators
;
_journal_name_full 'Journal of Organic Chemistry'
_journal_page_first 7111
_journal_page_last 7121
_journal_paper_doi 10.1021/jo901463k
_journal_volume 74
_journal_year 2009
_chemical_formula_sum 'C14 H14 N2 O4'
_chemical_formula_weight 274.27
_chemical_name_systematic
; 
 ? 
;
_space_group_IT_number 19
_symmetry_cell_setting orthorhombic
_symmetry_space_group_name_Hall 'P 2ac 2ab'
_symmetry_space_group_name_H-M 'P 21 21 21'
_atom_sites_solution_hydrogens geom
_atom_sites_solution_primary direct
_atom_sites_solution_secondary difmap
_audit_creation_method SHELXL-97
_cell_angle_alpha 90.00
_cell_angle_beta 90.00
_cell_angle_gamma 90.00
_cell_formula_units_Z 4
_cell_length_a 6.225(2)
_cell_length_b 10.639(4)
_cell_length_c 21.229(7)
_cell_measurement_temperature 298(2)
_cell_volume 1405.8(8)
_computing_cell_refinement 'BRUKER AXS SMART 3'
_computing_data_collection 'BRUKER AXS SMART 3'
_computing_data_reduction 'BRUKER AXS SAINT'
_computing_molecular_graphics 'PLATON, 'MERCURY 2.2'
_computing_publication_material 'PLATON, 'MERCURY 2.2'
_computing_structure_refinement 'SHELXL-97 (Sheldrick, 1997)'
_computing_structure_solution 'SHELXS-97 (Sheldrick, 1990)'
_diffrn_ambient_temperature 298(2)
_diffrn_detector_area_resol_mean 3
_diffrn_measured_fraction_theta_full 0.986
_diffrn_measured_fraction_theta_max 0.986
_diffrn_measurement_device_type 'BRUKER SMART CCD AREA DETECTOR'
_diffrn_measurement_method PHI-OMEGA
_diffrn_radiation_monochromator graphite
_diffrn_radiation_source 'fine-focus sealed tube'
_diffrn_radiation_type MoK\a
_diffrn_radiation_wavelength 0.71073
_diffrn_reflns_av_R_equivalents 0.0589
_diffrn_reflns_av_sigmaI/netI 0.0741
_diffrn_reflns_limit_h_max 6
_diffrn_reflns_limit_h_min -6
_diffrn_reflns_limit_k_max 8
_diffrn_reflns_limit_k_min -11
_diffrn_reflns_limit_l_max 22
_diffrn_reflns_limit_l_min -22
_diffrn_reflns_number 4630
_diffrn_reflns_theta_full 22.50
_diffrn_reflns_theta_max 22.50
_diffrn_reflns_theta_min 1.92
_exptl_absorpt_coefficient_mu 0.096
_exptl_absorpt_correction_T_max 0.9876
_exptl_absorpt_correction_T_min 0.9552
_exptl_absorpt_correction_type multi-scan
_exptl_absorpt_process_details SADABS
_exptl_crystal_colour 'LIGHT YELLOW'
_exptl_crystal_density_diffrn 1.296
_exptl_crystal_density_method 'not measured'
_exptl_crystal_description 'THIN FIBER'
_exptl_crystal_F_000 576
_exptl_crystal_size_max 0.48
_exptl_crystal_size_mid 0.29
_exptl_crystal_size_min 0.13
_refine_diff_density_max 0.285
_refine_diff_density_min -0.319
_refine_diff_density_rms 0.077
_refine_ls_abs_structure_details 'Flack H D (1983), Acta Cryst. A39, 876-881'
_refine_ls_abs_structure_Flack -4(4)
_refine_ls_extinction_method none
_refine_ls_goodness_of_fit_ref 1.309
_refine_ls_hydrogen_treatment constr
_refine_ls_matrix_type full
_refine_ls_number_parameters 182
_refine_ls_number_reflns 1815
_refine_ls_number_restraints 0
_refine_ls_restrained_S_all 1.309
_refine_ls_R_factor_all 0.1086
_refine_ls_R_factor_gt 0.0946
_refine_ls_shift/su_max 0.000
_refine_ls_shift/su_mean 0.000
_refine_ls_structure_factor_coef Fsqd
_refine_ls_weighting_details 'calc w=1/[\s^2^(Fo^2^)+(0.0865P)^2^+0.6235P] where P=(Fo^2^+2Fc^2^)/3'
_refine_ls_weighting_scheme calc
_refine_ls_wR_factor_gt 0.1978
_refine_ls_wR_factor_ref 0.2038
_reflns_number_gt 1576
_reflns_number_total 1815
_reflns_threshold_expression >2sigma(I)
_cod_data_source_file jo901463k_si_006.cif
_cod_data_source_block dt1044m
_cod_depositor_comments
;
The following automatic conversions were performed:
'_symmetry_cell_setting' value 'ORTHORHOMBIC' changed to 'orthorhombic'
according to '/home/saulius/struct/CIF-dictionaries/cif_core.dic'
dictionary named 'cif_core.dic' version 2.4.1 from
2010-06-29.

'_exptl_absorpt_correction_type' value 'MULTI-SCAN' changed
to 'multi-scan' according to
'/home/saulius/struct/CIF-dictionaries/cif_core.dic' dictionary named
'cif_core.dic' version 2.4.1 from 2010-06-29.

Automatic conversion script
Id: cif_fix_enum 1527 2010-12-29 10:47:43Z saulius 
;
_cod_original_sg_symbol_H-M P2(1)2(1)2(1)
_cod_database_code 4024862

loop_
_symmetry_equiv_pos_as_xyz
'x, y, z'
'-x+1/2, -y, z+1/2'
'-x, y+1/2, -z+1/2'
'x+1/2, -y+1/2, -z'

loop_
_atom_site_label
_atom_site_type_symbol
_atom_site_fract_x
_atom_site_fract_y
_atom_site_fract_z
_atom_site_U_iso_or_equiv
_atom_site_adp_type
_atom_site_occupancy
_atom_site_symmetry_multiplicity
_atom_site_calc_flag
_atom_site_refinement_flags
_atom_site_disorder_assembly
_atom_site_disorder_group
N2 N 0.5991(10) 0.9525(5) 0.0811(3) 0.0298(14) Uani 1 1 d . . .
N1 N 0.0821(9) 0.2938(4) 0.0443(2) 0.0290(14) Uani 1 1 d . . .
H1N1 H -0.0105 0.3570 0.0399 0.043 Uiso 1 1 calc R . .
H2N1 H 0.0742 0.2436 0.0108 0.043 Uiso 1 1 calc R . .
H3N1 H 0.2147 0.3243 0.0476 0.043 Uiso 1 1 calc R . .
O1 O 0.8029(8) 0.4972(4) 0.0300(2) 0.0408(13) Uani 1 1 d . . .
O2 O 0.5147(7) 0.3808(3) 0.05405(19) 0.0247(11) Uani 1 1 d . . .
O3 O 0.7723(11) 0.9580(5) 0.0549(3) 0.073(2) Uani 1 1 d . . .
O4 O 0.5102(9) 1.0452(4) 0.1037(3) 0.0561(16) Uani 1 1 d . . .
C1 C 0.6135(11) 0.4842(5) 0.0501(3) 0.0189(15) Uani 1 1 d . . .
C2 C 0.5022(11) 0.6041(6) 0.0742(3) 0.0213(15) Uani 1 1 d . . .
C3 C 0.5981(11) 0.7219(6) 0.0651(3) 0.0206(15) Uani 1 1 d . . .
H3 H 0.7309 0.7288 0.0453 0.025 Uiso 1 1 calc R . .
C4 C 0.4888(11) 0.8294(5) 0.0865(3) 0.0204(15) Uani 1 1 d . . .
C5 C 0.2868(13) 0.8238(6) 0.1148(3) 0.0343(18) Uani 1 1 d . . .
H5 H 0.2168 0.8964 0.1280 0.041 Uiso 1 1 calc R . .
C6 C 0.1946(13) 0.7076(7) 0.1225(4) 0.047(2) Uani 1 1 d . . .
H6 H 0.0598 0.7012 0.1411 0.056 Uiso 1 1 calc R . .
C7 C 0.3015(12) 0.5980(6) 0.1026(3) 0.0322(18) Uani 1 1 d . . .
H7 H 0.2366 0.5201 0.1085 0.039 Uiso 1 1 calc R . .
C8 C 0.0278(13) 0.2205(6) 0.1024(3) 0.0415(19) Uani 1 1 d . . .
H8A H 0.1185 0.1465 0.1047 0.050 Uiso 1 1 calc R . .
H8B H -0.1205 0.1928 0.1002 0.050 Uiso 1 1 calc R . .
C9 C 0.0599(12) 0.3000(6) 0.1616(3) 0.0301(18) Uani 1 1 d . . .
C10 C 0.2562(12) 0.2942(7) 0.1938(3) 0.042(2) Uani 1 1 d . . .
H10 H 0.3627 0.2389 0.1805 0.051 Uiso 1 1 calc R . .
C11 C 0.2908(16) 0.3704(10) 0.2452(4) 0.073(3) Uani 1 1 d . . .
H11 H 0.4215 0.3668 0.2663 0.087 Uiso 1 1 calc R . .
C12 C 0.1336(17) 0.4518(9) 0.2655(4) 0.065(3) Uani 1 1 d . . .
H12 H 0.1602 0.5038 0.2998 0.077 Uiso 1 1 calc R . .
C13 C -0.0657(15) 0.4573(9) 0.2351(4) 0.059(3) Uani 1 1 d . . .
H13 H -0.1730 0.5116 0.2489 0.071 Uiso 1 1 calc R . .
C14 C -0.0975(12) 0.3794(7) 0.1840(3) 0.0382(19) Uani 1 1 d . . .
H14 H -0.2301 0.3806 0.1638 0.046 Uiso 1 1 calc R . .

loop_
_atom_site_aniso_label
_atom_site_aniso_U_11
_atom_site_aniso_U_22
_atom_site_aniso_U_33
_atom_site_aniso_U_23
_atom_site_aniso_U_13
_atom_site_aniso_U_12
N2 0.030(4) 0.012(3) 0.048(4) -0.001(3) 0.002(3) -0.008(3)
N1 0.023(3) 0.021(3) 0.043(3) -0.016(3) 0.003(3) 0.001(3)
O1 0.021(3) 0.029(3) 0.073(4) 0.009(2) 0.021(3) 0.006(2)
O2 0.017(3) 0.012(2) 0.045(3) -0.003(2) 0.002(2) -0.007(2)
O3 0.069(4) 0.039(3) 0.109(5) -0.026(3) 0.044(4) -0.035(3)
O4 0.063(4) 0.017(3) 0.089(4) -0.013(3) 0.004(3) 0.008(3)
C1 0.023(4) 0.017(3) 0.017(3) 0.001(3) -0.003(3) 0.002(3)
C2 0.018(4) 0.031(4) 0.015(3) -0.003(3) 0.006(3) -0.007(3)
C3 0.016(4) 0.029(4) 0.017(3) 0.001(3) 0.009(3) -0.004(3)
C4 0.037(4) 0.023(3) 0.002(3) 0.003(2) 0.004(3) -0.001(3)
C5 0.034(4) 0.031(4) 0.037(4) -0.009(3) 0.009(4) 0.009(4)
C6 0.024(4) 0.034(4) 0.083(6) -0.014(4) 0.020(4) -0.006(4)
C7 0.041(5) 0.027(4) 0.029(4) -0.004(3) 0.016(4) -0.006(4)
C8 0.040(5) 0.032(4) 0.053(5) -0.001(4) -0.007(4) 0.001(4)
C9 0.026(4) 0.026(4) 0.038(4) 0.012(3) 0.006(3) -0.003(3)
C10 0.030(5) 0.053(5) 0.044(5) 0.017(4) -0.004(4) 0.004(4)
C11 0.045(6) 0.121(9) 0.052(6) -0.014(6) 0.000(5) -0.020(7)
C12 0.082(8) 0.087(7) 0.024(4) -0.021(5) 0.011(5) -0.017(6)
C13 0.063(7) 0.083(6) 0.032(5) -0.010(5) 0.009(5) 0.012(5)
C14 0.031(4) 0.056(5) 0.027(4) 0.006(4) -0.004(4) -0.005(4)

loop_
_atom_type_symbol
_atom_type_description
_atom_type_scat_dispersion_real
_atom_type_scat_dispersion_imag
_atom_type_scat_source
C C 0.0033 0.0016 'International Tables Vol C Tables 4.2.6.8 and 6.1.1.4'
H H 0.0000 0.0000 'International Tables Vol C Tables 4.2.6.8 and 6.1.1.4'
N N 0.0061 0.0033 'International Tables Vol C Tables 4.2.6.8 and 6.1.1.4'
O O 0.0106 0.0060 'International Tables Vol C Tables 4.2.6.8 and 6.1.1.4'

loop_
_geom_angle_atom_site_label_1
_geom_angle_atom_site_label_2
_geom_angle_atom_site_label_3
_geom_angle
_geom_angle_site_symmetry_1
_geom_angle_site_symmetry_3
_geom_angle_publ_flag
O3 N2 O4 122.7(6) . . ?
O3 N2 C4 119.3(6) . . ?
O4 N2 C4 118.1(6) . . ?
C8 N1 H1N1 109.5 . . ?
C8 N1 H2N1 109.5 . . ?
H1N1 N1 H2N1 109.5 . . ?
C8 N1 H3N1 109.5 . . ?
H1N1 N1 H3N1 109.5 . . ?
H2N1 N1 H3N1 109.5 . . ?
O1 C1 O2 124.9(5) . 1 ?
O1 C1 O2 124.9(5) . . ?
O1 C1 C2 116.2(5) . . ?
O2 C1 C2 118.8(5) 1 . ?
O2 C1 C2 118.8(5) . . ?
C7 C2 C3 119.0(6) . . ?
C7 C2 C1 120.6(6) . . ?
C3 C2 C1 120.2(5) . . ?
C2 C3 C4 118.4(6) . . ?
C2 C3 H3 120.8 . . ?
C4 C3 H3 120.8 . . ?
C5 C4 C3 122.7(6) . . ?
C5 C4 N2 119.2(5) . . ?
C3 C4 N2 118.0(6) . . ?
C6 C5 C4 117.8(6) . . ?
C6 C5 H5 121.1 . . ?
C4 C5 H5 121.1 . . ?
C5 C6 C7 120.9(7) . . ?
C5 C6 H6 119.6 . . ?
C7 C6 H6 119.6 . . ?
C2 C7 C6 121.1(6) . . ?
C2 C7 H7 119.5 . . ?
C6 C7 H7 119.5 . . ?
N1 C8 C9 111.1(5) . . ?
N1 C8 H8A 109.4 . . ?
C9 C8 H8A 109.4 . . ?
N1 C8 H8B 109.4 . . ?
C9 C8 H8B 109.4 . . ?
H8A C8 H8B 108.0 . . ?
C14 C9 C10 118.7(7) . . ?
C14 C9 C8 122.0(6) . . ?
C10 C9 C8 119.4(7) . . ?
C11 C10 C9 119.8(8) . . ?
C11 C10 H10 120.1 . . ?
C9 C10 H10 120.1 . . ?
C10 C11 C12 120.6(9) . . ?
C10 C11 H11 119.7 . . ?
C12 C11 H11 119.7 . . ?
C11 C12 C13 120.8(8) . . ?
C11 C12 H12 119.6 . . ?
C13 C12 H12 119.6 . . ?
C14 C13 C12 117.7(8) . . ?
C14 C13 H13 121.2 . . ?
C12 C13 H13 121.2 . . ?
C9 C14 C13 122.5(7) . . ?
C9 C14 H14 118.8 . . ?
C13 C14 H14 118.8 . . ?

loop_
_geom_bond_atom_site_label_1
_geom_bond_atom_site_label_2
_geom_bond_distance
_geom_bond_site_symmetry_2
_geom_bond_publ_flag
N2 O3 1.215(7) . ?
N2 O4 1.229(7) . ?
N2 C4 1.483(8) . ?
N1 C8 1.498(8) . ?
N1 H1N1 0.8900 . ?
N1 H2N1 0.8900 . ?
N1 H3N1 0.8900 . ?
O1 C1 1.262(7) . ?
O2 C1 1.262(7) . ?
C1 O2 1.262(7) 1 ?
C1 C2 1.539(8) . ?
C2 C7 1.388(10) . ?
C2 C3 1.401(8) . ?
C3 C4 1.406(8) . ?
C3 H3 0.9300 . ?
C4 C5 1.395(10) . ?
C5 C6 1.372(10) . ?
C5 H5 0.9300 . ?
C6 C7 1.408(10) . ?
C6 H6 0.9300 . ?
C7 H7 0.9300 . ?
C8 C9 1.529(9) . ?
C8 H8A 0.9700 . ?
C8 H8B 0.9700 . ?
C9 C14 1.377(10) . ?
C9 C10 1.402(10) . ?
C10 C11 1.375(11) . ?
C10 H10 0.9300 . ?
C11 C12 1.376(13) . ?
C11 H11 0.9300 . ?
C12 C13 1.400(12) . ?
C12 H12 0.9300 . ?
C13 C14 1.380(11) . ?
C13 H13 0.9300 . ?
C14 H14 0.9300 . ?

loop_
_geom_hbond_atom_site_label_D
_geom_hbond_atom_site_label_H
_geom_hbond_atom_site_label_A
_geom_hbond_distance_DH
_geom_hbond_distance_HA
_geom_hbond_distance_DA
_geom_hbond_angle_DHA
_geom_hbond_site_symmetry_A
N1 H1N1 O1 0.89 1.90 2.792(7) 177.3 1_455
N1 H2N1 O2 0.89 1.95 2.826(6) 169.6 4_455
N1 H3N1 O2 0.89 1.97 2.855(7) 176.4 1
